data_1565165
loop_
_publ_author_name
'Bai, Chao'
'Fu, Xin-Yu'
'Hu, Huai-Ming'
'He, Shi'
'Wang, Xiaofang'
'Xue, Gang-Lin'

_publ_section_title
;
 Construction of visible luminescent lanthanide coordination compounds
 with different stacking modes based on a carboxylate substituted
 terpyridyl derivative ligand
;
_journal_name_full 'Inorganica Chimica Acta'
_journal_page_first 119550
_journal_paper_doi 10.1016/j.ica.2020.119550
_journal_volume 506
_journal_year 2020
_chemical_formula_moiety 'C176 H114 Eu2 N24 O18'
_chemical_formula_sum 'C176 H114 Eu2 N24 O18'
_chemical_formula_weight 3156.83
_space_group_crystal_system monoclinic
_space_group_IT_number 14
_space_group_name_Hall '-P 2ybc'
_space_group_name_H-M_alt 'P 1 21/c 1'
_atom_sites_solution_hydrogens geom
_audit_creation_method SHELXL-2014/7
_cell_angle_alpha 90
_cell_angle_beta 107.824(3)
_cell_angle_gamma 90
_cell_formula_units_Z 2
_cell_length_a 21.515(3)
_cell_length_b 18.530(2)
_cell_length_c 19.322(3)
_cell_measurement_reflns_used 2832
_cell_measurement_temperature 296(2)
_cell_measurement_theta_max 19.20
_cell_measurement_theta_min 2.21
_cell_volume 7333.4(17)
_computing_cell_refinement 'Bruker SMART'
_computing_data_collection 'Bruker SMART'
_computing_data_reduction 'Bruker SAINT'
_computing_molecular_graphics 'Bruker SHELXTL'
_computing_publication_material 'Bruker SHELXTL'
_computing_structure_refinement 'SHELXL-2014/7 (Sheldrick, 2014)'
_computing_structure_solution 'SHELXS-97 (Sheldrick, 2008)'
_diffrn_ambient_temperature 296(2)
_diffrn_measured_fraction_theta_full 0.999
_diffrn_measured_fraction_theta_max 0.999
_diffrn_measurement_device_type 'CCD area detector'
_diffrn_measurement_method 'phi and omega scans'
_diffrn_radiation_type MoK\a
_diffrn_radiation_wavelength 0.71073
_diffrn_reflns_av_R_equivalents 0.1165
_diffrn_reflns_av_unetI/netI 0.1375
_diffrn_reflns_Laue_measured_fraction_full 0.999
_diffrn_reflns_Laue_measured_fraction_max 0.999
_diffrn_reflns_limit_h_max 23
_diffrn_reflns_limit_h_min -25
_diffrn_reflns_limit_k_max 22
_diffrn_reflns_limit_k_min -14
_diffrn_reflns_limit_l_max 23
_diffrn_reflns_limit_l_min -18
_diffrn_reflns_number 36347
_diffrn_reflns_point_group_measured_fraction_full 0.999
_diffrn_reflns_point_group_measured_fraction_max 0.999
_diffrn_reflns_theta_full 25.050
_diffrn_reflns_theta_max 25.050
_diffrn_reflns_theta_min 2.132
_exptl_absorpt_coefficient_mu 0.926
_exptl_absorpt_correction_T_max 0.888
_exptl_absorpt_correction_T_min 0.830
_exptl_absorpt_correction_type multi-scan
_exptl_crystal_colour colorless
_exptl_crystal_density_diffrn 1.430
_exptl_crystal_description block
_exptl_crystal_F_000 3216
_exptl_crystal_size_max 0.20
_exptl_crystal_size_mid 0.17
_exptl_crystal_size_min 0.13
_refine_diff_density_max 2.248
_refine_diff_density_min -2.749
_refine_diff_density_rms 0.142
_refine_ls_extinction_coef .
_refine_ls_extinction_method none
_refine_ls_goodness_of_fit_ref 1.275
_refine_ls_hydrogen_treatment constr
_refine_ls_matrix_type full
_refine_ls_number_parameters 991
_refine_ls_number_reflns 12963
_refine_ls_number_restraints 30
_refine_ls_restrained_S_all 1.276
_refine_ls_R_factor_all 0.1722
_refine_ls_R_factor_gt 0.1397
_refine_ls_shift/su_max 0.000
_refine_ls_shift/su_mean 0.000
_refine_ls_structure_factor_coef Fsqd
_refine_ls_weighting_details 'w=1/[\s^2^(Fo^2^)+(0.0790P)^2^+71.6996P] where P=(Fo^2^+2Fc^2^)/3'
_refine_ls_weighting_scheme calc
_refine_ls_wR_factor_gt 0.2753
_refine_ls_wR_factor_ref 0.2920
_reflns_Friedel_coverage 0.000
_reflns_Friedel_fraction_full .
_reflns_Friedel_fraction_max .
_reflns_number_gt 9863
_reflns_number_total 12963
_reflns_threshold_expression 'I > 2\s(I)'
_cod_data_source_file Compound1.cif
_cod_data_source_block nw2055
_cod_original_sg_symbol_H-M 'P 21/c'
_cod_database_code 1565165
_shelx_shelxl_version_number 2014/7
_shelx_space_group_comment
;
The symmetry employed for this shelxl refinement is uniquely defined
by the following loop, which should always be used as a source of
symmetry information in preference to the above space-group names.
They are only intended as comments.
;

loop_
_space_group_symop_operation_xyz
'x, y, z'
'-x, y+1/2, -z+1/2'
'-x, -y, -z'
'x, -y-1/2, z-1/2'

loop_
_atom_site_label
_atom_site_type_symbol
_atom_site_fract_x
_atom_site_fract_y
_atom_site_fract_z
_atom_site_U_iso_or_equiv
_atom_site_adp_type
_atom_site_occupancy
_atom_site_site_symmetry_order
_atom_site_calc_flag
_atom_site_refinement_flags_posn
_atom_site_refinement_flags_adp
_atom_site_refinement_flags_occupancy
_atom_site_disorder_assembly
_atom_site_disorder_group
Eu1 Eu 0.01806(3) 0.68787(4) 0.39872(4) 0.0271(2) Uani 1 1 d . . . . .
N1 N -0.0140(5) 0.5616(6) 0.3375(6) 0.034(3) Uani 1 1 d . . . . .
N2 N 0.0685(6) 0.5733(6) 0.4770(6) 0.039(3) Uani 1 1 d . . . . .
N3 N 0.0800(6) 0.7063(6) 0.5367(6) 0.036(3) Uani 1 1 d . . . . .
N4 N -0.0957(6) 0.7839(7) 0.1550(8) 0.051(4) Uani 1 1 d . . . . .
N5 N -0.2073(5) 0.8567(7) 0.2446(7) 0.044(3) Uani 1 1 d . . . . .
N6 N -0.2698(7) 0.9539(10) 0.3720(10) 0.086(6) Uani 1 1 d . . . . .
N7 N 0.3178(7) 0.7497(8) 0.6839(8) 0.058(4) Uani 1 1 d . . . . .
N8 N 0.2594(5) 0.8397(6) 0.5148(7) 0.039(3) Uani 1 1 d . . . . .
N9 N 0.2563(6) 0.8838(8) 0.3347(8) 0.055(4) Uani 1 1 d . . . . .
N10 N 0.4318(8) -0.1600(10) 0.4151(8) 0.069(4) Uani 1 1 d . . . . .
N11 N 0.4156(6) 0.0325(9) 0.4233(8) 0.055(4) Uani 1 1 d . . . . .
N12 N 0.4120(8) 0.2216(12) 0.3776(11) 0.089(6) Uani 1 1 d . . . . .
O1 O 0.0679(5) 0.3441(5) 0.5508(5) 0.040(2) Uani 1 1 d . . . . .
O2 O 0.1011(4) 0.3103(5) 0.6641(6) 0.042(2) Uani 1 1 d . . . . .
O3 O -0.0212(4) 0.8052(5) 0.4195(6) 0.043(3) Uani 1 1 d . . . . .
O4 O 0.0755(5) 0.8063(6) 0.4020(8) 0.070(4) Uani 1 1 d . . . . .
O5 O 0.1199(4) 0.6582(5) 0.3890(5) 0.040(2) Uani 1 1 d . . . . .
O6 O 0.1193(6) 0.6283(7) 0.2769(6) 0.059(3) Uani 1 1 d . . . . .
O7 O 0.4066(8) -0.1566(10) 0.1661(9) 0.102(5) Uani 1 1 d . . . . .
H7 H 0.3768 -0.1839 0.1668 0.153 Uiso 1 1 calc R U . . .
O8 O 0.3372(8) -0.0728(9) 0.1731(8) 0.094(5) Uani 1 1 d . . . . .
C1 C -0.0589(7) 0.5543(8) 0.2727(8) 0.040(3) Uani 1 1 d . U . . .
H1 H -0.0780 0.5961 0.2488 0.048 Uiso 1 1 calc R U . . .
C2 C -0.0785(8) 0.4912(11) 0.2396(8) 0.059(5) Uani 1 1 d . . . . .
H2 H -0.1093 0.4903 0.1938 0.071 Uiso 1 1 calc R U . . .
C3 C -0.0533(8) 0.4285(11) 0.2730(10) 0.062(5) Uani 1 1 d . . . . .
H3 H -0.0667 0.3842 0.2508 0.074 Uiso 1 1 calc R U . . .
C4 C -0.0069(7) 0.4323(8) 0.3419(9) 0.047(4) Uani 1 1 d . . . . .
H4 H 0.0100 0.3904 0.3672 0.056 Uiso 1 1 calc R U . . .
C5 C 0.0136(6) 0.4992(7) 0.3715(7) 0.029(3) Uani 1 1 d . U . . .
C6 C 0.0649(6) 0.5102(8) 0.4427(7) 0.031(3) Uani 1 1 d . . . . .
C7 C 0.1070(6) 0.4542(7) 0.4730(7) 0.029(3) Uani 1 1 d . . . . .
H7A H 0.1034 0.4104 0.4486 0.034 Uiso 1 1 calc R U . . .
C8 C 0.1543(6) 0.4630(7) 0.5393(7) 0.031(3) Uani 1 1 d . . . . .
C9 C 0.1574(7) 0.5293(8) 0.5735(8) 0.042(4) Uani 1 1 d . . . . .
H9 H 0.1886 0.5377 0.6181 0.051 Uiso 1 1 calc R U . . .
C10 C 0.1129(6) 0.5834(7) 0.5402(7) 0.031(3) Uani 1 1 d . . . . .
C11 C 0.1156(6) 0.6533(7) 0.5765(7) 0.030(3) Uani 1 1 d . . . . .
C12 C 0.1498(8) 0.6641(9) 0.6482(9) 0.052(4) Uani 1 1 d . . . . .
H12 H 0.1733 0.6261 0.6754 0.063 Uiso 1 1 calc R U . . .
C13 C 0.1500(8) 0.7302(9) 0.6804(9) 0.056(5) Uani 1 1 d . . . . .
H13 H 0.1747 0.7380 0.7284 0.068 Uiso 1 1 calc R U . . .
C14 C 0.1133(10) 0.7836(10) 0.6405(10) 0.066(5) Uani 1 1 d . . . . .
H14 H 0.1100 0.8281 0.6615 0.080 Uiso 1 1 calc R U . . .
C15 C 0.0813(8) 0.7713(8) 0.5695(9) 0.048(4) Uani 1 1 d . . . . .
H15 H 0.0590 0.8096 0.5416 0.057 Uiso 1 1 calc R U . . .
C16 C 0.2011(6) 0.4043(7) 0.5777(8) 0.033(3) Uani 1 1 d . . . . .
C17 C 0.2669(7) 0.4153(9) 0.5849(9) 0.051(4) Uani 1 1 d . . . . .
H17 H 0.2795 0.4556 0.5637 0.061 Uiso 1 1 calc R U . . .
C18 C 0.3143(7) 0.3663(9) 0.6237(10) 0.054(5) Uani 1 1 d . . . . .
H18 H 0.3578 0.3727 0.6264 0.065 Uiso 1 1 calc R U . . .
C19 C 0.2959(7) 0.3078(10) 0.6583(11) 0.066(5) Uani 1 1 d . . . . .
H19 H 0.3271 0.2753 0.6847 0.079 Uiso 1 1 calc R U . . .
C20 C 0.2320(7) 0.2987(7) 0.6532(10) 0.048(4) Uani 1 1 d . . . . .
H20 H 0.2204 0.2603 0.6779 0.058 Uiso 1 1 calc R U . . .
C21 C 0.1822(7) 0.3454(7) 0.6116(8) 0.037(3) Uani 1 1 d . . . . .
C22 C 0.1138(7) 0.3326(8) 0.6095(9) 0.043(4) Uani 1 1 d . . . . .
C23 C -0.0988(9) 0.7504(10) 0.0928(10) 0.064(5) Uani 1 1 d . . . . .
H23 H -0.0595 0.7430 0.0830 0.076 Uiso 1 1 calc R U . . .
C24 C -0.1543(11) 0.7258(11) 0.0419(11) 0.076(6) Uani 1 1 d . . . . .
H24 H -0.1531 0.7015 0.0002 0.091 Uiso 1 1 calc R U . . .
C25 C -0.2103(12) 0.7389(14) 0.0560(13) 0.099(8) Uani 1 1 d . . . . .
H25 H -0.2494 0.7225 0.0238 0.119 Uiso 1 1 calc R U . . .
C26 C -0.2111(9) 0.7766(12) 0.1179(12) 0.077(6) Uani 1 1 d . . . . .
H26 H -0.2504 0.7870 0.1266 0.093 Uiso 1 1 calc R U . . .
C27 C -0.1522(7) 0.7985(7) 0.1666(9) 0.042(4) Uani 1 1 d . . . . .
C28 C -0.1507(7) 0.8454(7) 0.2303(8) 0.040(4) Uani 1 1 d . . . . .
C29 C -0.0927(6) 0.8769(6) 0.2711(6) 0.023(3) Uani 1 1 d . U . . .
H29 H -0.0543 0.8677 0.2601 0.028 Uiso 1 1 calc R U . . .
C30 C -0.0920(7) 0.9225(8) 0.3289(9) 0.039(4) Uani 1 1 d . . . . .
C31 C -0.1510(7) 0.9338(8) 0.3407(8) 0.041(4) Uani 1 1 d . . . . .
H31 H -0.1527 0.9653 0.3776 0.049 Uiso 1 1 calc R U . . .
C32 C -0.2077(7) 0.9005(8) 0.3003(8) 0.041(4) Uani 1 1 d . . . . .
C33 C -0.2712(6) 0.9117(9) 0.3168(9) 0.043(4) Uani 1 1 d . U . . .
C34 C -0.3264(8) 0.8807(11) 0.2736(10) 0.064(5) Uani 1 1 d . . . . .
H34 H -0.3254 0.8529 0.2339 0.077 Uiso 1 1 calc R U . . .
C35 C -0.3836(9) 0.8905(14) 0.2892(13) 0.087(7) Uani 1 1 d . . . . .
H35 H -0.4217 0.8676 0.2622 0.105 Uiso 1 1 calc R U . . .
C36 C -0.3831(11) 0.9346(14) 0.3450(13) 0.090(7) Uani 1 1 d . . . . .
H36 H -0.4213 0.9446 0.3561 0.108 Uiso 1 1 calc R U . . .
C37 C -0.3257(10) 0.9637(14) 0.3842(14) 0.101(9) Uani 1 1 d . . . . .
H37 H -0.3258 0.9933 0.4231 0.121 Uiso 1 1 calc R U . . .
C38 C -0.0300(7) 0.9581(8) 0.3748(9) 0.042(4) Uani 1 1 d . . . . .
C39 C -0.0293(8) 1.0336(9) 0.3784(11) 0.064(5) Uani 1 1 d . . . . .
H39 H -0.0666 1.0603 0.3561 0.077 Uiso 1 1 calc R U . . .
C40 C 0.0284(10) 1.0672(9) 0.4161(13) 0.079(7) Uani 1 1 d . . . . .
H40 H 0.0291 1.1174 0.4170 0.095 Uiso 1 1 calc R U . . .
C41 C 0.0840(9) 1.0316(10) 0.4519(10) 0.063(5) Uani 1 1 d . . . . .
H41 H 0.1213 1.0564 0.4783 0.075 Uiso 1 1 calc R U . . .
C42 C 0.0833(7) 0.9568(9) 0.4479(8) 0.048(4) Uani 1 1 d . . . . .
H42 H 0.1210 0.9320 0.4732 0.058 Uiso 1 1 calc R U . . .
C43 C 0.0290(9) 0.9164(9) 0.4079(11) 0.065(5) Uani 1 1 d . U . . .
C44 C 0.0262(8) 0.8411(9) 0.4071(8) 0.050(4) Uani 1 1 d . . . . .
C45 C 0.3326(10) 0.7639(12) 0.7572(11) 0.076(6) Uani 1 1 d . . . . .
H45 H 0.3549 0.7293 0.7905 0.091 Uiso 1 1 calc R U . . .
C46 C 0.3150(11) 0.8285(13) 0.7823(11) 0.079(7) Uani 1 1 d . . . . .
H46 H 0.3249 0.8370 0.8319 0.094 Uiso 1 1 calc R U . . .
C47 C 0.2838(12) 0.8781(13) 0.7347(12) 0.088(7) Uani 1 1 d . . . . .
H47 H 0.2739 0.9224 0.7513 0.105 Uiso 1 1 calc R U . . .
C48 C 0.2660(9) 0.8648(10) 0.6608(11) 0.066(5) Uani 1 1 d . . . . .
H48 H 0.2421 0.8983 0.6274 0.079 Uiso 1 1 calc R U . . .
C49 C 0.2850(8) 0.7995(10) 0.6385(10) 0.053(5) Uani 1 1 d . . . . .
C50 C 0.2698(6) 0.7826(9) 0.5600(8) 0.042(4) Uani 1 1 d . . . . .
C51 C 0.2660(7) 0.7126(8) 0.5341(8) 0.038(3) Uani 1 1 d . . . . .
H51 H 0.2714 0.6737 0.5658 0.046 Uiso 1 1 calc R U . . .
C52 C 0.2540(6) 0.7014(8) 0.4604(8) 0.038(4) Uani 1 1 d . . . . .
C53 C 0.2468(7) 0.7594(8) 0.4149(8) 0.040(4) Uani 1 1 d . . . . .
H53 H 0.2399 0.7528 0.3654 0.048 Uiso 1 1 calc R U . . .
C54 C 0.2498(6) 0.8286(8) 0.4440(8) 0.036(3) Uani 1 1 d . . . . .
C55 C 0.2480(6) 0.8956(9) 0.3993(9) 0.041(4) Uani 1 1 d . . . . .
C56 C 0.2424(8) 0.9635(8) 0.4249(10) 0.050(4) Uani 1 1 d . . . . .
H56 H 0.2366 0.9697 0.4703 0.060 Uiso 1 1 calc R U . . .
C57 C 0.2452(8) 1.0213(9) 0.3834(13) 0.067(6) Uani 1 1 d . . . . .
H57 H 0.2403 1.0675 0.3999 0.080 Uiso 1 1 calc R U . . .
C58 C 0.2553(8) 1.0128(12) 0.3166(13) 0.071(6) Uani 1 1 d . . . . .
H58 H 0.2582 1.0523 0.2879 0.085 Uiso 1 1 calc R U . . .
C59 C 0.2609(8) 0.9428(13) 0.2942(10) 0.066(6) Uani 1 1 d . . . . .
H59 H 0.2681 0.9357 0.2497 0.079 Uiso 1 1 calc R U . . .
C60 C 0.2588(7) 0.6240(8) 0.4358(7) 0.036(3) Uani 1 1 d . . . . .
C61 C 0.3148(8) 0.5849(9) 0.4679(9) 0.047(4) Uani 1 1 d . . . . .
H61 H 0.3478 0.6048 0.5062 0.056 Uiso 1 1 calc R U . . .
C62 C 0.3220(7) 0.5157(9) 0.4432(9) 0.050(4) Uani 1 1 d . . . . .
H62 H 0.3600 0.4900 0.4650 0.060 Uiso 1 1 calc R U . . .
C63 C 0.2739(7) 0.4848(9) 0.3872(9) 0.047(4) Uani 1 1 d . . . . .
H63 H 0.2792 0.4388 0.3705 0.056 Uiso 1 1 calc R U . . .
C64 C 0.2178(7) 0.5234(8) 0.3563(8) 0.040(4) Uani 1 1 d . . . . .
H64 H 0.1848 0.5020 0.3192 0.048 Uiso 1 1 calc R U . . .
C65 C 0.2079(5) 0.5926(7) 0.3776(7) 0.026(3) Uani 1 1 d . . . . .
C66 C 0.1439(7) 0.6304(8) 0.3429(8) 0.037(3) Uani 1 1 d . . . . .
C67 C 0.4297(9) -0.2167(11) 0.4549(13) 0.072(6) Uani 1 1 d . . . . .
H67 H 0.4320 -0.2618 0.4347 0.086 Uiso 1 1 calc R U . . .
C68 C 0.4245(8) -0.2148(13) 0.5245(11) 0.069(6) Uani 1 1 d . . . . .
H68 H 0.4247 -0.2565 0.5514 0.083 Uiso 1 1 calc R U . . .
C69 C 0.4190(8) -0.1477(14) 0.5511(12) 0.074(6) Uani 1 1 d . . . . .
H69 H 0.4142 -0.1432 0.5971 0.089 Uiso 1 1 calc R U . . .
C70 C 0.4204(8) -0.0874(12) 0.5117(10) 0.061(5) Uani 1 1 d . . . . .
H70 H 0.4182 -0.0418 0.5309 0.074 Uiso 1 1 calc R U . . .
C71 C 0.4250(7) -0.0953(10) 0.4422(9) 0.049(4) Uani 1 1 d . . . . .
C72 C 0.4263(7) -0.0311(10) 0.3964(9) 0.046(4) Uani 1 1 d . . . . .
C73 C 0.4401(8) -0.0387(10) 0.3316(10) 0.056(4) Uani 1 1 d . . . . .
H73 H 0.4492 -0.0841 0.3167 0.067 Uiso 1 1 calc R U . . .
C74 C 0.4406(8) 0.0216(11) 0.2882(10) 0.058(5) Uani 1 1 d . . . . .
C75 C 0.4257(8) 0.0870(12) 0.3156(11) 0.069(6) Uani 1 1 d . . . . .
H75 H 0.4220 0.1285 0.2876 0.083 Uiso 1 1 calc R U . . .
C76 C 0.4164(8) 0.0915(11) 0.3816(12) 0.065(5) Uani 1 1 d . . . . .
C77 C 0.4073(8) 0.1606(13) 0.4164(14) 0.072(6) Uani 1 1 d . . . . .
C78 C 0.3959(11) 0.1650(12) 0.4808(15) 0.091(7) Uani 1 1 d . . . . .
H78 H 0.3915 0.1226 0.5047 0.109 Uiso 1 1 calc R U . . .
C79 C 0.3906(13) 0.2290(19) 0.5122(18) 0.117(10) Uani 1 1 d . . . . .
H79 H 0.3828 0.2310 0.5569 0.140 Uiso 1 1 calc R U . . .
C80 C 0.3970(12) 0.2904(15) 0.4766(17) 0.096(8) Uani 1 1 d . . . . .
H80 H 0.3959 0.3351 0.4979 0.116 Uiso 1 1 calc R U . . .
C81 C 0.4049(12) 0.2862(14) 0.4098(17) 0.103(9) Uani 1 1 d . . . . .
H81 H 0.4055 0.3287 0.3845 0.123 Uiso 1 1 calc R U . . .
C82 C 0.4599(8) 0.0171(12) 0.2193(11) 0.066(5) Uani 1 1 d . . . . .
C83 C 0.5026(11) 0.0703(13) 0.2122(11) 0.089(7) Uani 1 1 d . . . . .
H83 H 0.5135 0.1082 0.2453 0.107 Uiso 1 1 calc R U . . .
C84 C 0.5292(13) 0.0664(18) 0.1547(14) 0.126(12) Uani 1 1 d . . . . .
H84 H 0.5574 0.1022 0.1488 0.151 Uiso 1 1 calc R U . . .
C85 C 0.5136(12) 0.0101(18) 0.1076(13) 0.126(12) Uani 1 1 d . . . . .
H85 H 0.5316 0.0074 0.0696 0.152 Uiso 1 1 calc R U . . .
C86 C 0.4719(9) -0.0428(14) 0.1152(10) 0.087(7) Uani 1 1 d . . . . .
H86 H 0.4621 -0.0810 0.0825 0.105 Uiso 1 1 calc R U . . .
C87 C 0.4439(9) -0.0400(10) 0.1714(10) 0.062(5) Uani 1 1 d . . . . .
C88 C 0.3895(12) -0.0909(14) 0.1727(10) 0.072(6) Uani 1 1 d . . . . .
O9 O 0.0087(5) 0.7107(6) 0.2698(7) 0.061(3) Uani 1 1 d . . . . .

loop_
_atom_site_aniso_label
_atom_site_aniso_U_11
_atom_site_aniso_U_22
_atom_site_aniso_U_33
_atom_site_aniso_U_23
_atom_site_aniso_U_13
_atom_site_aniso_U_12
Eu1 0.0255(3) 0.0279(4) 0.0275(4) 0.0154(3) 0.0076(2) 0.0092(3)
N1 0.038(6) 0.046(7) 0.016(6) -0.003(5) 0.006(5) -0.010(5)
N2 0.067(8) 0.031(7) 0.028(7) -0.011(5) 0.028(6) -0.012(6)
N3 0.050(7) 0.020(6) 0.040(7) 0.000(5) 0.017(6) 0.014(5)
N4 0.042(8) 0.046(8) 0.069(10) -0.010(7) 0.021(7) 0.020(6)
N5 0.031(7) 0.040(8) 0.058(9) 0.014(6) 0.009(6) 0.009(5)
N6 0.054(10) 0.114(15) 0.107(15) -0.049(12) 0.049(10) -0.001(9)
N7 0.068(10) 0.065(10) 0.042(9) -0.007(7) 0.018(8) -0.003(8)
N8 0.032(6) 0.041(7) 0.048(8) -0.008(6) 0.016(6) 0.003(5)
N9 0.044(8) 0.071(10) 0.053(9) 0.006(8) 0.017(7) 0.014(7)
N10 0.072(11) 0.082(12) 0.052(10) 0.023(9) 0.016(8) 0.001(9)
N11 0.028(7) 0.069(11) 0.062(10) -0.012(8) 0.006(7) -0.004(6)
N12 0.067(11) 0.083(14) 0.099(16) -0.005(12) 0.000(10) 0.002(10)
O1 0.040(6) 0.041(6) 0.036(6) 0.015(5) 0.007(5) -0.004(4)
O2 0.038(5) 0.043(6) 0.047(6) 0.011(5) 0.016(5) 0.008(5)
O3 0.038(5) 0.019(5) 0.073(7) 0.019(5) 0.019(5) -0.001(4)
O4 0.050(7) 0.037(7) 0.129(12) 0.016(7) 0.035(7) -0.002(6)
O5 0.032(5) 0.056(7) 0.035(6) 0.006(5) 0.015(5) 0.002(4)
O6 0.069(8) 0.086(9) 0.024(6) 0.001(6) 0.016(6) 0.016(6)
O7 0.126(14) 0.100(13) 0.088(12) -0.006(10) 0.045(11) -0.014(11)
O8 0.071(10) 0.132(14) 0.079(11) -0.002(9) 0.025(9) -0.031(10)
C1 0.045(5) 0.038(5) 0.033(5) -0.012(4) 0.006(4) 0.004(4)
C2 0.059(11) 0.102(16) 0.017(8) -0.018(9) 0.013(8) -0.010(10)
C3 0.048(10) 0.067(13) 0.063(13) -0.030(10) 0.007(9) -0.006(9)
C4 0.046(9) 0.031(9) 0.061(11) -0.006(8) 0.012(8) 0.009(7)
C5 0.037(6) 0.025(6) 0.029(6) 0.015(5) 0.019(5) 0.002(5)
C6 0.023(7) 0.051(9) 0.019(7) 0.008(6) 0.006(5) 0.001(6)
C7 0.020(6) 0.032(8) 0.033(8) -0.003(6) 0.006(6) 0.001(5)
C8 0.038(8) 0.023(7) 0.034(8) 0.014(6) 0.011(6) 0.004(6)
C9 0.046(9) 0.046(9) 0.025(8) 0.001(7) -0.005(7) -0.002(7)
C10 0.038(7) 0.025(7) 0.029(8) -0.005(6) 0.009(6) -0.005(6)
C11 0.026(7) 0.033(8) 0.033(8) 0.000(6) 0.011(6) 0.000(6)
C12 0.061(11) 0.050(10) 0.041(10) 0.005(8) 0.009(8) 0.018(8)
C13 0.056(10) 0.060(12) 0.038(10) -0.023(8) -0.008(8) 0.011(9)
C14 0.096(15) 0.049(11) 0.051(12) -0.017(9) 0.018(11) 0.016(10)
C15 0.060(10) 0.039(9) 0.039(9) -0.012(7) 0.007(8) 0.012(8)
C16 0.022(7) 0.038(8) 0.041(9) 0.007(6) 0.012(6) 0.018(6)
C17 0.029(8) 0.058(11) 0.059(11) 0.016(8) 0.006(7) -0.003(7)
C18 0.016(7) 0.076(13) 0.070(12) 0.001(10) 0.013(8) 0.005(7)
C19 0.027(8) 0.055(11) 0.109(16) 0.030(11) 0.013(9) 0.012(8)
C20 0.037(8) 0.017(8) 0.085(13) 0.026(7) 0.009(8) 0.007(6)
C21 0.037(8) 0.023(7) 0.052(10) 0.005(6) 0.018(7) 0.001(6)
C22 0.038(8) 0.035(9) 0.050(10) -0.003(7) 0.007(8) 0.005(6)
C23 0.068(12) 0.075(14) 0.061(13) -0.020(10) 0.039(11) 0.006(10)
C24 0.097(16) 0.067(14) 0.051(12) -0.023(10) 0.002(12) 0.016(12)
C25 0.085(17) 0.11(2) 0.085(19) -0.033(15) -0.001(14) 0.010(14)
C26 0.046(11) 0.097(16) 0.085(16) -0.015(13) 0.014(11) 0.021(10)
C27 0.048(9) 0.016(8) 0.059(10) 0.014(7) 0.012(8) 0.006(6)
C28 0.048(9) 0.026(8) 0.047(10) 0.011(7) 0.015(7) 0.006(6)
C29 0.028(4) 0.015(4) 0.023(4) 0.011(4) 0.003(4) 0.012(4)
C30 0.032(7) 0.036(9) 0.055(10) 0.016(7) 0.021(7) 0.017(6)
C31 0.040(8) 0.038(9) 0.039(9) 0.002(7) 0.006(7) 0.008(7)
C32 0.041(8) 0.039(9) 0.041(9) 0.006(7) 0.009(7) 0.008(7)
C33 0.011(6) 0.056(9) 0.065(10) 0.010(8) 0.013(6) 0.000(6)
C34 0.043(10) 0.100(16) 0.058(12) 0.011(10) 0.027(9) 0.015(9)
C35 0.034(10) 0.14(2) 0.078(16) 0.004(15) 0.006(10) -0.003(11)
C36 0.063(14) 0.13(2) 0.088(18) -0.014(16) 0.038(13) 0.003(13)
C37 0.057(13) 0.16(2) 0.10(2) -0.044(17) 0.046(14) -0.009(14)
C38 0.043(8) 0.048(10) 0.051(10) -0.019(7) 0.036(8) -0.011(7)
C39 0.043(9) 0.039(10) 0.109(17) -0.003(10) 0.022(10) 0.001(8)
C40 0.079(14) 0.017(8) 0.14(2) -0.016(10) 0.031(14) -0.017(9)
C41 0.064(12) 0.060(12) 0.067(13) -0.030(10) 0.024(10) -0.037(10)
C42 0.029(7) 0.063(11) 0.032(9) 0.004(7) -0.020(6) -0.021(7)
C43 0.074(9) 0.045(8) 0.075(9) 0.016(7) 0.020(7) 0.035(7)
C44 0.057(11) 0.055(10) 0.032(9) 0.012(7) 0.004(8) 0.009(9)
C45 0.082(14) 0.086(16) 0.051(13) 0.001(11) 0.006(11) -0.016(12)
C46 0.108(17) 0.094(18) 0.051(12) -0.030(12) 0.050(13) -0.051(14)
C47 0.13(2) 0.089(18) 0.059(15) -0.026(13) 0.056(15) -0.018(15)
C48 0.077(13) 0.065(13) 0.062(13) -0.007(10) 0.031(11) -0.007(10)
C49 0.051(10) 0.070(13) 0.053(11) -0.025(9) 0.036(9) -0.025(9)
C50 0.022(7) 0.070(11) 0.040(9) -0.004(8) 0.019(7) 0.002(7)
C51 0.049(9) 0.037(8) 0.026(8) -0.011(6) 0.006(7) -0.001(6)
C52 0.021(6) 0.057(11) 0.032(8) -0.008(7) 0.004(6) 0.009(6)
C53 0.039(8) 0.057(11) 0.023(8) -0.007(7) 0.008(7) 0.003(7)
C54 0.032(7) 0.045(10) 0.034(8) -0.010(7) 0.015(6) 0.003(6)
C55 0.021(7) 0.055(11) 0.043(10) 0.005(8) 0.004(7) -0.002(6)
C56 0.054(10) 0.035(9) 0.056(11) -0.010(8) 0.010(8) -0.008(7)
C57 0.052(11) 0.035(10) 0.112(19) 0.010(11) 0.022(11) 0.007(8)
C58 0.046(11) 0.071(15) 0.090(17) 0.013(12) 0.011(11) -0.023(10)
C59 0.037(9) 0.111(18) 0.045(11) 0.001(11) 0.004(8) -0.023(10)
C60 0.051(9) 0.036(8) 0.023(8) -0.005(6) 0.016(7) 0.008(7)
C61 0.048(9) 0.055(11) 0.039(9) 0.003(8) 0.017(8) 0.008(8)
C62 0.038(9) 0.051(10) 0.064(12) 0.000(8) 0.021(8) 0.014(7)
C63 0.050(9) 0.042(9) 0.052(11) -0.010(8) 0.020(8) 0.003(7)
C64 0.039(8) 0.047(9) 0.034(9) -0.006(7) 0.012(7) 0.006(7)
C65 0.013(6) 0.041(8) 0.031(8) 0.000(6) 0.016(5) 0.000(5)
C66 0.044(8) 0.041(9) 0.031(8) -0.003(7) 0.020(7) -0.013(7)
C67 0.065(13) 0.059(13) 0.090(17) -0.001(12) 0.022(12) -0.001(10)
C68 0.045(10) 0.098(17) 0.058(13) 0.023(12) 0.007(9) -0.010(10)
C69 0.043(10) 0.12(2) 0.063(14) 0.011(14) 0.018(10) -0.012(11)
C70 0.041(9) 0.091(15) 0.055(12) 0.001(10) 0.019(9) -0.010(9)
C71 0.031(8) 0.068(12) 0.046(10) -0.001(9) 0.009(7) 0.001(8)
C72 0.024(7) 0.072(12) 0.040(9) -0.002(8) 0.008(7) -0.008(7)
C73 0.046(10) 0.061(12) 0.053(11) -0.004(9) 0.003(8) 0.003(8)
C74 0.044(10) 0.075(14) 0.047(11) -0.006(10) 0.001(8) -0.003(9)
C75 0.052(11) 0.083(15) 0.059(13) 0.022(11) -0.004(10) -0.011(10)
C76 0.042(10) 0.073(14) 0.074(15) -0.003(11) 0.009(10) 0.001(9)
C77 0.031(9) 0.085(16) 0.095(18) -0.010(14) 0.010(10) -0.004(9)
C78 0.089(17) 0.063(15) 0.13(2) -0.007(14) 0.044(16) 0.021(12)
C79 0.10(2) 0.13(3) 0.13(3) -0.02(2) 0.055(19) 0.010(18)
C80 0.092(18) 0.08(2) 0.10(2) -0.029(16) 0.014(16) 0.010(14)
C81 0.087(17) 0.080(19) 0.11(2) 0.019(16) -0.012(16) 0.026(13)
C82 0.038(9) 0.099(16) 0.059(12) 0.024(11) 0.013(9) -0.017(9)
C83 0.103(17) 0.112(19) 0.045(13) 0.000(12) 0.011(12) -0.038(14)
C84 0.11(2) 0.20(3) 0.062(17) 0.028(19) 0.018(15) -0.08(2)
C85 0.089(17) 0.25(4) 0.053(15) 0.001(18) 0.036(14) -0.09(2)
C86 0.060(12) 0.17(2) 0.039(12) 0.007(13) 0.019(10) -0.015(13)
C87 0.054(11) 0.068(13) 0.056(12) -0.009(10) 0.007(9) -0.009(9)
C88 0.082(15) 0.096(18) 0.032(10) -0.011(10) 0.006(10) -0.013(14)
O9 0.050(7) 0.074(9) 0.066(8) 0.026(6) 0.028(6) 0.017(6)

loop_
_atom_type_symbol
_atom_type_description
_atom_type_scat_dispersion_real
_atom_type_scat_dispersion_imag
_atom_type_scat_source
C C 0.0033 0.0016 'International Tables Vol C Tables 4.2.6.8 and 6.1.1.4'
H H 0.0000 0.0000 'International Tables Vol C Tables 4.2.6.8 and 6.1.1.4'
Eu Eu -0.1578 3.6682 'International Tables Vol C Tables 4.2.6.8 and 6.1.1.4'
N N 0.0061 0.0033 'International Tables Vol C Tables 4.2.6.8 and 6.1.1.4'
O O 0.0106 0.0060 'International Tables Vol C Tables 4.2.6.8 and 6.1.1.4'

loop_
_geom_angle_atom_site_label_1
_geom_angle_atom_site_label_2
_geom_angle_atom_site_label_3
_geom_angle
_geom_angle_site_symmetry_1
_geom_angle_site_symmetry_3
O5 Eu1 O3 127.9(3) . .
O5 Eu1 O1 146.4(3) . 3_566
O3 Eu1 O1 78.7(3) . 3_566
O5 Eu1 O9 75.4(3) . .
O3 Eu1 O9 95.1(4) . .
O1 Eu1 O9 127.7(3) 3_566 .
O5 Eu1 O2 145.5(3) . 3_566
O3 Eu1 O2 72.9(3) . 3_566
O1 Eu1 O2 52.8(3) 3_566 3_566
O9 Eu1 O2 75.6(3) . 3_566
O5 Eu1 O4 74.9(4) . .
O3 Eu1 O4 53.3(3) . .
O1 Eu1 O4 129.6(4) 3_566 .
O9 Eu1 O4 76.4(4) . .
O2 Eu1 O4 115.3(4) 3_566 .
O5 Eu1 N3 85.1(3) . .
O3 Eu1 N3 78.9(3) . .
O1 Eu1 N3 80.5(3) 3_566 .
O9 Eu1 N3 149.8(4) . .
O2 Eu1 N3 128.8(3) 3_566 .
O4 Eu1 N3 76.5(4) . .
O5 Eu1 N1 82.9(3) . .
O3 Eu1 N1 145.5(3) . .
O1 Eu1 N1 80.5(3) 3_566 .
O9 Eu1 N1 76.6(4) . .
O2 Eu1 N1 72.6(3) 3_566 .
O4 Eu1 N1 148.5(4) . .
N3 Eu1 N1 124.1(3) . .
O5 Eu1 N2 67.9(3) . .
O3 Eu1 N2 137.2(3) . .
O1 Eu1 N2 78.6(3) 3_566 .
O9 Eu1 N2 127.4(3) . .
O2 Eu1 N2 118.3(3) 3_566 .
O4 Eu1 N2 125.2(4) . .
N3 Eu1 N2 61.9(3) . .
N1 Eu1 N2 63.0(4) . .
O5 Eu1 C22 157.2(4) . 3_566
O3 Eu1 C22 74.5(4) . 3_566
O1 Eu1 C22 26.8(4) 3_566 3_566
O9 Eu1 C22 101.3(4) . 3_566
O2 Eu1 C22 26.1(4) 3_566 3_566
O4 Eu1 C22 126.8(4) . 3_566
N3 Eu1 C22 105.4(4) . 3_566
N1 Eu1 C22 74.5(4) . 3_566
N2 Eu1 C22 98.8(4) . 3_566
C1 N1 C5 116.5(12) . .
C1 N1 Eu1 122.0(10) . .
C5 N1 Eu1 121.5(9) . .
C10 N2 C6 120.0(13) . .
C10 N2 Eu1 118.2(9) . .
C6 N2 Eu1 118.0(9) . .
C11 N3 C15 117.3(13) . .
C11 N3 Eu1 120.9(9) . .
C15 N3 Eu1 121.6(9) . .
C27 N4 C23 116.8(15) . .
C28 N5 C32 119.0(13) . .
C37 N6 C33 115.9(18) . .
C49 N7 C45 117.3(16) . .
C54 N8 C50 119.0(13) . .
C55 N9 C59 117.3(16) . .
C67 N10 C71 117.6(17) . .
C72 N11 C76 116.3(16) . .
C77 N12 C81 115(2) . .
C22 O1 Eu1 94.6(9) . 3_566
C22 O2 Eu1 92.5(9) . 3_566
C44 O3 Eu1 95.5(9) . .
C44 O4 Eu1 91.7(10) . .
C66 O5 Eu1 138.6(9) . .
C88 O7 H7 109.5 . .
N1 C1 C2 124.7(16) . .
N1 C1 H1 117.7 . .
C2 C1 H1 117.7 . .
C1 C2 C3 120.0(16) . .
C1 C2 H2 120.0 . .
C3 C2 H2 120.0 . .
C2 C3 C4 118.2(16) . .
C2 C3 H3 120.9 . .
C4 C3 H3 120.9 . .
C5 C4 C3 119.0(15) . .
C5 C4 H4 120.5 . .
C3 C4 H4 120.5 . .
N1 C5 C4 121.5(13) . .
N1 C5 C6 114.6(12) . .
C4 C5 C6 123.9(12) . .
N2 C6 C7 121.1(13) . .
N2 C6 C5 119.4(12) . .
C7 C6 C5 119.5(13) . .
C8 C7 C6 120.4(12) . .
C8 C7 H7A 119.8 . .
C6 C7 H7A 119.8 . .
C7 C8 C9 117.4(12) . .
C7 C8 C16 124.1(12) . .
C9 C8 C16 118.5(13) . .
C8 C9 C10 119.4(13) . .
C8 C9 H9 120.3 . .
C10 C9 H9 120.3 . .
N2 C10 C9 121.7(13) . .
N2 C10 C11 118.8(12) . .
C9 C10 C11 119.5(12) . .
N3 C11 C12 120.6(13) . .
N3 C11 C10 116.4(12) . .
C12 C11 C10 123.0(13) . .
C11 C12 C13 121.0(14) . .
C11 C12 H12 119.5 . .
C13 C12 H12 119.5 . .
C14 C13 C12 118.4(15) . .
C14 C13 H13 120.8 . .
C12 C13 H13 120.8 . .
C13 C14 C15 118.8(16) . .
C13 C14 H14 120.6 . .
C15 C14 H14 120.6 . .
C14 C15 N3 123.7(15) . .
C14 C15 H15 118.2 . .
N3 C15 H15 118.2 . .
C17 C16 C21 120.1(12) . .
C17 C16 C8 116.5(13) . .
C21 C16 C8 123.0(11) . .
C16 C17 C18 120.5(14) . .
C16 C17 H17 119.7 . .
C18 C17 H17 119.7 . .
C19 C18 C17 119.7(13) . .
C19 C18 H18 120.2 . .
C17 C18 H18 120.2 . .
C20 C19 C18 119.5(14) . .
C20 C19 H19 120.2 . .
C18 C19 H19 120.2 . .
C19 C20 C21 122.4(14) . .
C19 C20 H20 118.8 . .
C21 C20 H20 118.8 . .
C16 C21 C20 117.6(12) . .
C16 C21 C22 123.0(12) . .
C20 C21 C22 119.3(13) . .
O2 C22 O1 120.0(14) . .
O2 C22 C21 120.5(14) . .
O1 C22 C21 119.5(14) . .
O2 C22 Eu1 61.4(8) . 3_566
O1 C22 Eu1 58.6(7) . 3_566
C21 C22 Eu1 177.8(11) . 3_566
N4 C23 C24 126.2(17) . .
N4 C23 H23 116.9 . .
C24 C23 H23 116.9 . .
C25 C24 C23 115.8(19) . .
C25 C24 H24 122.1 . .
C23 C24 H24 122.1 . .
C24 C25 C26 121(2) . .
C24 C25 H25 119.5 . .
C26 C25 H25 119.5 . .
C27 C26 C25 118.7(18) . .
C27 C26 H26 120.7 . .
C25 C26 H26 120.7 . .
N4 C27 C26 121.3(16) . .
N4 C27 C28 117.8(14) . .
C26 C27 C28 120.7(15) . .
N5 C28 C29 122.1(14) . .
N5 C28 C27 117.8(14) . .
C29 C28 C27 120.1(13) . .
C28 C29 C30 119.9(12) . .
C28 C29 H29 120.1 . .
C30 C29 H29 120.1 . .
C31 C30 C29 116.2(14) . .
C31 C30 C38 122.1(14) . .
C29 C30 C38 121.7(11) . .
C30 C31 C32 122.7(15) . .
C30 C31 H31 118.6 . .
C32 C31 H31 118.6 . .
N5 C32 C31 120.0(14) . .
N5 C32 C33 118.5(14) . .
C31 C32 C33 121.5(14) . .
N6 C33 C34 123.3(14) . .
N6 C33 C32 117.1(14) . .
C34 C33 C32 119.5(16) . .
C33 C34 C35 119.2(19) . .
C33 C34 H34 120.4 . .
C35 C34 H34 120.4 . .
C36 C35 C34 118(2) . .
C36 C35 H35 121.0 . .
C34 C35 H35 121.0 . .
C37 C36 C35 118(2) . .
C37 C36 H36 120.9 . .
C35 C36 H36 120.9 . .
N6 C37 C36 125(2) . .
N6 C37 H37 117.4 . .
C36 C37 H37 117.4 . .
C39 C38 C43 120.9(15) . .
C39 C38 C30 117.4(14) . .
C43 C38 C30 121.4(14) . .
C40 C39 C38 118.1(16) . .
C40 C39 H39 120.9 . .
C38 C39 H39 120.9 . .
C41 C40 C39 124.1(16) . .
C41 C40 H40 118.0 . .
C39 C40 H40 118.0 . .
C40 C41 C42 117.6(15) . .
C40 C41 H41 121.2 . .
C42 C41 H41 121.2 . .
C41 C42 C43 123.9(15) . .
C41 C42 H42 118.1 . .
C43 C42 H42 118.1 . .
C44 C43 C42 124.4(15) . .
C44 C43 C38 119.7(17) . .
C42 C43 C38 115.2(15) . .
O4 C44 O3 118.4(14) . .
O4 C44 C43 118.3(16) . .
O3 C44 C43 122.8(16) . .
N7 C45 C46 121(2) . .
N7 C45 H45 119.3 . .
C46 C45 H45 119.3 . .
C47 C46 C45 119(2) . .
C47 C46 H46 120.4 . .
C45 C46 H46 120.4 . .
C46 C47 C48 121(2) . .
C46 C47 H47 119.5 . .
C48 C47 H47 119.5 . .
C47 C48 C49 117(2) . .
C47 C48 H48 121.3 . .
C49 C48 H48 121.3 . .
N7 C49 C48 123.5(17) . .
N7 C49 C50 115.9(15) . .
C48 C49 C50 120.6(18) . .
N8 C50 C51 121.5(14) . .
N8 C50 C49 115.9(15) . .
C51 C50 C49 122.6(15) . .
C50 C51 C52 119.1(14) . .
C50 C51 H51 120.5 . .
C52 C51 H51 120.5 . .
C53 C52 C51 119.4(14) . .
C53 C52 C60 123.0(13) . .
C51 C52 C60 117.0(13) . .
C52 C53 C54 118.9(13) . .
C52 C53 H53 120.6 . .
C54 C53 H53 120.6 . .
N8 C54 C53 121.9(13) . .
N8 C54 C55 115.4(13) . .
C53 C54 C55 122.5(13) . .
N9 C55 C56 122.8(15) . .
N9 C55 C54 114.5(14) . .
C56 C55 C54 122.6(15) . .
C57 C56 C55 119.2(18) . .
C57 C56 H56 120.4 . .
C55 C56 H56 120.4 . .
C56 C57 C58 120.9(19) . .
C56 C57 H57 119.6 . .
C58 C57 H57 119.6 . .
C57 C58 C59 116.9(18) . .
C57 C58 H58 121.6 . .
C59 C58 H58 121.6 . .
N9 C59 C58 122.9(19) . .
N9 C59 H59 118.5 . .
C58 C59 H59 118.5 . .
C61 C60 C65 119.6(13) . .
C61 C60 C52 119.1(13) . .
C65 C60 C52 121.3(12) . .
C60 C61 C62 120.1(15) . .
C60 C61 H61 120.0 . .
C62 C61 H61 120.0 . .
C63 C62 C61 121.2(15) . .
C63 C62 H62 119.4 . .
C61 C62 H62 119.4 . .
C64 C63 C62 118.4(15) . .
C64 C63 H63 120.8 . .
C62 C63 H63 120.8 . .
C63 C64 C65 123.3(14) . .
C63 C64 H64 118.4 . .
C65 C64 H64 118.4 . .
C64 C65 C60 117.4(12) . .
C64 C65 C66 120.1(12) . .
C60 C65 C66 122.4(12) . .
O6 C66 O5 127.4(14) . .
O6 C66 C65 119.5(13) . .
O5 C66 C65 112.9(12) . .
N10 C67 C68 125(2) . .
N10 C67 H67 117.4 . .
C68 C67 H67 117.4 . .
C69 C68 C67 115.5(19) . .
C69 C68 H68 122.2 . .
C67 C68 H68 122.2 . .
C70 C69 C68 121(2) . .
C70 C69 H69 119.3 . .
C68 C69 H69 119.3 . .
C69 C70 C71 119(2) . .
C69 C70 H70 120.7 . .
C71 C70 H70 120.7 . .
N10 C71 C70 121.6(18) . .
N10 C71 C72 117.4(16) . .
C70 C71 C72 120.9(17) . .
N11 C72 C73 123.6(17) . .
N11 C72 C71 115.8(15) . .
C73 C72 C71 120.5(17) . .
C72 C73 C74 120.4(17) . .
C72 C73 H73 119.8 . .
C74 C73 H73 119.8 . .
C73 C74 C75 114.8(18) . .
C73 C74 C82 122.5(18) . .
C75 C74 C82 122.5(19) . .
C76 C75 C74 121.9(19) . .
C76 C75 H75 119.0 . .
C74 C75 H75 119.0 . .
C75 C76 N11 122.7(19) . .
C75 C76 C77 124(2) . .
N11 C76 C77 113(2) . .
C78 C77 N12 121(2) . .
C78 C77 C76 124(2) . .
N12 C77 C76 115(2) . .
C77 C78 C79 122(3) . .
C77 C78 H78 118.9 . .
C79 C78 H78 118.9 . .
C78 C79 C80 118(3) . .
C78 C79 H79 120.9 . .
C80 C79 H79 120.9 . .
C81 C80 C79 120(3) . .
C81 C80 H80 120.1 . .
C79 C80 H80 120.1 . .
C80 C81 N12 123(3) . .
C80 C81 H81 118.5 . .
N12 C81 H81 118.5 . .
C87 C82 C83 121.2(19) . .
C87 C82 C74 123.6(16) . .
C83 C82 C74 114.7(19) . .
C82 C83 C84 119(2) . .
C82 C83 H83 120.4 . .
C84 C83 H83 120.4 . .
C85 C84 C83 120(2) . .
C85 C84 H84 120.1 . .
C83 C84 H84 120.1 . .
C84 C85 C86 121(2) . .
C84 C85 H85 119.5 . .
C86 C85 H85 119.5 . .
C85 C86 C87 121(2) . .
C85 C86 H86 119.6 . .
C87 C86 H86 119.6 . .
C82 C87 C86 118.2(19) . .
C82 C87 C88 120.2(17) . .
C86 C87 C88 120.8(18) . .
O8 C88 O7 125(2) . .
O8 C88 C87 125(2) . .
O7 C88 C87 110(2) . .

loop_
_geom_bond_atom_site_label_1
_geom_bond_atom_site_label_2
_geom_bond_distance
_geom_bond_site_symmetry_2
Eu1 O5 2.321(9) .
Eu1 O3 2.411(9) .
Eu1 O1 2.414(9) 3_566
Eu1 O9 2.473(11) .
Eu1 O2 2.478(9) 3_566
Eu1 O4 2.510(11) .
Eu1 N3 2.613(12) .
Eu1 N1 2.617(11) .
Eu1 N2 2.640(12) .
Eu1 C22 2.819(15) 3_566
N1 C1 1.334(17) .
N1 C5 1.372(16) .
N2 C10 1.313(17) .
N2 C6 1.335(17) .
N3 C11 1.336(16) .
N3 C15 1.357(17) .
N4 C27 1.328(18) .
N4 C23 1.34(2) .
N5 C28 1.345(18) .
N5 C32 1.351(19) .
N6 C37 1.31(2) .
N6 C33 1.32(2) .
N7 C49 1.32(2) .
N7 C45 1.38(2) .
N8 C54 1.337(18) .
N8 C50 1.346(19) .
N9 C55 1.33(2) .
N9 C59 1.37(2) .
N10 C67 1.31(2) .
N10 C71 1.33(2) .
N11 C72 1.34(2) .
N11 C76 1.36(2) .
N12 C77 1.38(3) .
N12 C81 1.38(3) .
O1 C22 1.273(17) .
O1 Eu1 2.414(9) 3_566
O2 C22 1.240(18) .
O2 Eu1 2.478(9) 3_566
O3 C44 1.299(18) .
O4 C44 1.271(19) .
O5 C66 1.267(16) .
O6 C66 1.224(17) .
O7 C88 1.29(2) .
O7 H7 0.8200 .
O8 C88 1.18(2) .
C1 C2 1.34(2) .
C1 H1 0.9300 .
C2 C3 1.36(2) .
C2 H2 0.9300 .
C3 C4 1.40(2) .
C3 H3 0.9300 .
C4 C5 1.378(19) .
C4 H4 0.9300 .
C5 C6 1.492(18) .
C6 C7 1.382(18) .
C7 C8 1.381(18) .
C7 H7A 0.9300 .
C8 C9 1.386(19) .
C8 C16 1.514(17) .
C9 C10 1.399(19) .
C9 H9 0.9300 .
C10 C11 1.465(18) .
C11 C12 1.37(2) .
C12 C13 1.37(2) .
C12 H12 0.9300 .
C13 C14 1.35(2) .
C13 H13 0.9300 .
C14 C15 1.35(2) .
C14 H14 0.9300 .
C15 H15 0.9300 .
C16 C17 1.394(18) .
C16 C21 1.397(19) .
C17 C18 1.40(2) .
C17 H17 0.9300 .
C18 C19 1.39(2) .
C18 H18 0.9300 .
C19 C20 1.36(2) .
C19 H19 0.9300 .
C20 C21 1.421(18) .
C20 H20 0.9300 .
C21 C22 1.477(19) .
C22 Eu1 2.819(15) 3_566
C23 C24 1.37(3) .
C23 H23 0.9300 .
C24 C25 1.34(3) .
C24 H24 0.9300 .
C25 C26 1.39(3) .
C25 H25 0.9300 .
C26 C27 1.39(2) .
C26 H26 0.9300 .
C27 C28 1.50(2) .
C28 C29 1.385(19) .
C29 C30 1.395(19) .
C29 H29 0.9300 .
C30 C31 1.373(18) .
C30 C38 1.51(2) .
C31 C32 1.38(2) .
C31 H31 0.9300 .
C32 C33 1.509(19) .
C33 C34 1.35(2) .
C34 C35 1.37(2) .
C34 H34 0.9300 .
C35 C36 1.35(3) .
C35 H35 0.9300 .
C36 C37 1.35(3) .
C36 H36 0.9300 .
C37 H37 0.9300 .
C38 C39 1.40(2) .
C38 C43 1.46(2) .
C39 C40 1.38(2) .
C39 H39 0.9300 .
C40 C41 1.36(3) .
C40 H40 0.9300 .
C41 C42 1.39(2) .
C41 H41 0.9300 .
C42 C43 1.40(2) .
C42 H42 0.9300 .
C43 C44 1.40(2) .
C45 C46 1.39(3) .
C45 H45 0.9300 .
C46 C47 1.33(3) .
C46 H46 0.9300 .
C47 C48 1.38(3) .
C47 H47 0.9300 .
C48 C49 1.39(2) .
C48 H48 0.9300 .
C49 C50 1.48(2) .
C50 C51 1.38(2) .
C51 C52 1.383(19) .
C51 H51 0.9300 .
C52 C53 1.37(2) .
C52 C60 1.524(19) .
C53 C54 1.392(19) .
C53 H53 0.9300 .
C54 C55 1.51(2) .
C55 C56 1.37(2) .
C56 C57 1.35(2) .
C56 H56 0.9300 .
C57 C58 1.38(3) .
C57 H57 0.9300 .
C58 C59 1.38(3) .
C58 H58 0.9300 .
C59 H59 0.9300 .
C60 C61 1.38(2) .
C60 C65 1.430(18) .
C61 C62 1.39(2) .
C61 H61 0.9300 .
C62 C63 1.37(2) .
C62 H62 0.9300 .
C63 C64 1.37(2) .
C63 H63 0.9300 .
C64 C65 1.384(18) .
C64 H64 0.9300 .
C65 C66 1.507(19) .
C67 C68 1.38(3) .
C67 H67 0.9300 .
C68 C69 1.36(3) .
C68 H68 0.9300 .
C69 C70 1.36(3) .
C69 H69 0.9300 .
C70 C71 1.38(2) .
C70 H70 0.9300 .
C71 C72 1.49(2) .
C72 C73 1.38(2) .
C73 C74 1.40(2) .
C73 H73 0.9300 .
C74 C75 1.40(3) .
C74 C82 1.51(3) .
C75 C76 1.35(3) .
C75 H75 0.9300 .
C76 C77 1.49(3) .
C77 C78 1.34(3) .
C78 C79 1.35(3) .
C78 H78 0.9300 .
C79 C80 1.36(3) .
C79 H79 0.9300 .
C80 C81 1.35(3) .
C80 H80 0.9300 .
C81 H81 0.9300 .
C82 C87 1.38(3) .
C82 C83 1.38(3) .
C83 C84 1.40(3) .
C83 H83 0.9300 .
C84 C85 1.36(4) .
C84 H84 0.9300 .
C85 C86 1.37(3) .
C85 H85 0.9300 .
C86 C87 1.39(2) .
C86 H86 0.9300 .
C87 C88 1.51(3) .

loop_
_geom_torsion_atom_site_label_1
_geom_torsion_atom_site_label_2
_geom_torsion_atom_site_label_3
_geom_torsion_atom_site_label_4
_geom_torsion
_geom_torsion_site_symmetry_1
_geom_torsion_site_symmetry_2
_geom_torsion_site_symmetry_3
_geom_torsion_site_symmetry_4
C5 N1 C1 C2 0(2) . . . .
Eu1 N1 C1 C2 -178.2(12) . . . .
N1 C1 C2 C3 2(3) . . . .
C1 C2 C3 C4 0(3) . . . .
C2 C3 C4 C5 -3(2) . . . .
C1 N1 C5 C4 -3.3(18) . . . .
Eu1 N1 C5 C4 174.9(10) . . . .
C1 N1 C5 C6 178.3(11) . . . .
Eu1 N1 C5 C6 -3.5(14) . . . .
C3 C4 C5 N1 5(2) . . . .
C3 C4 C5 C6 -177.1(14) . . . .
C10 N2 C6 C7 0.8(19) . . . .
Eu1 N2 C6 C7 158.6(9) . . . .
C10 N2 C6 C5 179.2(11) . . . .
Eu1 N2 C6 C5 -23.1(15) . . . .
N1 C5 C6 N2 17.8(17) . . . .
C4 C5 C6 N2 -160.6(13) . . . .
N1 C5 C6 C7 -163.9(11) . . . .
C4 C5 C6 C7 17.8(19) . . . .
N2 C6 C7 C8 -0.9(19) . . . .
C5 C6 C7 C8 -179.2(11) . . . .
C6 C7 C8 C9 0.2(19) . . . .
C6 C7 C8 C16 178.1(12) . . . .
C7 C8 C9 C10 0(2) . . . .
C16 C8 C9 C10 -177.6(12) . . . .
C6 N2 C10 C9 0(2) . . . .
Eu1 N2 C10 C9 -157.9(11) . . . .
C6 N2 C10 C11 180.0(11) . . . .
Eu1 N2 C10 C11 22.3(16) . . . .
C8 C9 C10 N2 0(2) . . . .
C8 C9 C10 C11 179.4(12) . . . .
C15 N3 C11 C12 2(2) . . . .
Eu1 N3 C11 C12 177.7(11) . . . .
C15 N3 C11 C10 179.5(12) . . . .
Eu1 N3 C11 C10 -5.3(15) . . . .
N2 C10 C11 N3 -11.5(18) . . . .
C9 C10 C11 N3 168.7(13) . . . .
N2 C10 C11 C12 165.4(14) . . . .
C9 C10 C11 C12 -14(2) . . . .
N3 C11 C12 C13 -2(2) . . . .
C10 C11 C12 C13 -178.8(15) . . . .
C11 C12 C13 C14 3(3) . . . .
C12 C13 C14 C15 -4(3) . . . .
C13 C14 C15 N3 5(3) . . . .
C11 N3 C15 C14 -4(2) . . . .
Eu1 N3 C15 C14 -179.3(14) . . . .
C7 C8 C16 C17 113.7(16) . . . .
C9 C8 C16 C17 -68.5(18) . . . .
C7 C8 C16 C21 -73.2(19) . . . .
C9 C8 C16 C21 104.6(17) . . . .
C21 C16 C17 C18 2(2) . . . .
C8 C16 C17 C18 175.8(15) . . . .
C16 C17 C18 C19 -3(3) . . . .
C17 C18 C19 C20 1(3) . . . .
C18 C19 C20 C21 2(3) . . . .
C17 C16 C21 C20 0(2) . . . .
C8 C16 C21 C20 -172.5(14) . . . .
C17 C16 C21 C22 176.7(15) . . . .
C8 C16 C21 C22 4(2) . . . .
C19 C20 C21 C16 -3(3) . . . .
C19 C20 C21 C22 -179.1(17) . . . .
Eu1 O2 C22 O1 -1.7(14) 3_566 . . .
Eu1 O2 C22 C21 179.0(12) 3_566 . . .
Eu1 O1 C22 O2 1.8(15) 3_566 . . .
Eu1 O1 C22 C21 -178.9(11) 3_566 . . .
C16 C21 C22 O2 -140.4(15) . . . .
C20 C21 C22 O2 36(2) . . . .
C16 C21 C22 O1 40(2) . . . .
C20 C21 C22 O1 -143.5(15) . . . .
C27 N4 C23 C24 -4(3) . . . .
N4 C23 C24 C25 2(3) . . . .
C23 C24 C25 C26 1(4) . . . .
C24 C25 C26 C27 -2(4) . . . .
C23 N4 C27 C26 3(2) . . . .
C23 N4 C27 C28 -171.2(15) . . . .
C25 C26 C27 N4 0(3) . . . .
C25 C26 C27 C28 174.0(19) . . . .
C32 N5 C28 C29 0(2) . . . .
C32 N5 C28 C27 -178.1(13) . . . .
N4 C27 C28 N5 -176.2(13) . . . .
C26 C27 C28 N5 10(2) . . . .
N4 C27 C28 C29 5(2) . . . .
C26 C27 C28 C29 -168.9(15) . . . .
N5 C28 C29 C30 -1(2) . . . .
C27 C28 C29 C30 177.9(12) . . . .
C28 C29 C30 C31 -0.8(19) . . . .
C28 C29 C30 C38 -179.9(13) . . . .
C29 C30 C31 C32 2(2) . . . .
C38 C30 C31 C32 -178.6(14) . . . .
C28 N5 C32 C31 1(2) . . . .
C28 N5 C32 C33 -178.9(13) . . . .
C30 C31 C32 N5 -3(2) . . . .
C30 C31 C32 C33 177.4(14) . . . .
C37 N6 C33 C34 1(3) . . . .
C37 N6 C33 C32 178.7(19) . . . .
N5 C32 C33 N6 179.1(16) . . . .
C31 C32 C33 N6 -1(2) . . . .
N5 C32 C33 C34 -3(2) . . . .
C31 C32 C33 C34 176.9(16) . . . .
N6 C33 C34 C35 -3(3) . . . .
C32 C33 C34 C35 179.5(17) . . . .
C33 C34 C35 C36 4(3) . . . .
C34 C35 C36 C37 -3(4) . . . .
C33 N6 C37 C36 0(4) . . . .
C35 C36 C37 N6 1(4) . . . .
C31 C30 C38 C39 -57(2) . . . .
C29 C30 C38 C39 122.0(15) . . . .
C31 C30 C38 C43 129.1(16) . . . .
C29 C30 C38 C43 -52(2) . . . .
C43 C38 C39 C40 -2(3) . . . .
C30 C38 C39 C40 -175.7(17) . . . .
C38 C39 C40 C41 -2(3) . . . .
C39 C40 C41 C42 3(3) . . . .
C40 C41 C42 C43 1(3) . . . .
C41 C42 C43 C44 -175.8(17) . . . .
C41 C42 C43 C38 -5(3) . . . .
C39 C38 C43 C44 176.4(17) . . . .
C30 C38 C43 C44 -10(3) . . . .
C39 C38 C43 C42 5(3) . . . .
C30 C38 C43 C42 178.8(14) . . . .
Eu1 O4 C44 O3 10.5(15) . . . .
Eu1 O4 C44 C43 -177.2(14) . . . .
Eu1 O3 C44 O4 -10.9(16) . . . .
Eu1 O3 C44 C43 177.1(15) . . . .
C42 C43 C44 O4 -43(3) . . . .
C38 C43 C44 O4 146.3(17) . . . .
C42 C43 C44 O3 128.7(19) . . . .
C38 C43 C44 O3 -42(3) . . . .
C49 N7 C45 C46 -1(3) . . . .
N7 C45 C46 C47 -1(3) . . . .
C45 C46 C47 C48 3(3) . . . .
C46 C47 C48 C49 -3(3) . . . .
C45 N7 C49 C48 1(3) . . . .
C45 N7 C49 C50 180.0(14) . . . .
C47 C48 C49 N7 1(3) . . . .
C47 C48 C49 C50 -177.6(16) . . . .
C54 N8 C50 C51 -4.9(19) . . . .
C54 N8 C50 C49 175.6(12) . . . .
N7 C49 C50 N8 -156.0(13) . . . .
C48 C49 C50 N8 23(2) . . . .
N7 C49 C50 C51 25(2) . . . .
C48 C49 C50 C51 -156.5(15) . . . .
N8 C50 C51 C52 3(2) . . . .
C49 C50 C51 C52 -177.6(13) . . . .
C50 C51 C52 C53 0(2) . . . .
C50 C51 C52 C60 172.4(12) . . . .
C51 C52 C53 C54 -2(2) . . . .
C60 C52 C53 C54 -173.2(12) . . . .
C50 N8 C54 C53 3.6(19) . . . .
C50 N8 C54 C55 -171.7(11) . . . .
C52 C53 C54 N8 0(2) . . . .
C52 C53 C54 C55 174.7(13) . . . .
C59 N9 C55 C56 2(2) . . . .
C59 N9 C55 C54 -174.4(13) . . . .
N8 C54 C55 N9 162.7(12) . . . .
C53 C54 C55 N9 -12.6(19) . . . .
N8 C54 C55 C56 -13.6(19) . . . .
C53 C54 C55 C56 171.1(14) . . . .
N9 C55 C56 C57 0(2) . . . .
C54 C55 C56 C57 175.9(14) . . . .
C55 C56 C57 C58 -2(3) . . . .
C56 C57 C58 C59 1(3) . . . .
C55 N9 C59 C58 -2(2) . . . .
C57 C58 C59 N9 1(3) . . . .
C53 C52 C60 C61 118.5(16) . . . .
C51 C52 C60 C61 -53.1(18) . . . .
C53 C52 C60 C65 -58.3(19) . . . .
C51 C52 C60 C65 130.1(14) . . . .
C65 C60 C61 C62 1(2) . . . .
C52 C60 C61 C62 -176.0(13) . . . .
C60 C61 C62 C63 0(2) . . . .
C61 C62 C63 C64 -1(2) . . . .
C62 C63 C64 C65 2(2) . . . .
C63 C64 C65 C60 -1(2) . . . .
C63 C64 C65 C66 -177.7(13) . . . .
C61 C60 C65 C64 -0.1(19) . . . .
C52 C60 C65 C64 176.7(12) . . . .
C61 C60 C65 C66 176.4(13) . . . .
C52 C60 C65 C66 -6.9(19) . . . .
Eu1 O5 C66 O6 24(2) . . . .
Eu1 O5 C66 C65 -152.2(10) . . . .
C64 C65 C66 O6 -45.1(19) . . . .
C60 C65 C66 O6 138.5(14) . . . .
C64 C65 C66 O5 131.1(13) . . . .
C60 C65 C66 O5 -45.3(17) . . . .
C71 N10 C67 C68 -4(3) . . . .
N10 C67 C68 C69 2(3) . . . .
C67 C68 C69 C70 -2(3) . . . .
C68 C69 C70 C71 2(3) . . . .
C67 N10 C71 C70 4(2) . . . .
C67 N10 C71 C72 -179.1(15) . . . .
C69 C70 C71 N10 -4(2) . . . .
C69 C70 C71 C72 179.7(14) . . . .
C76 N11 C72 C73 3(2) . . . .
C76 N11 C72 C71 -179.7(13) . . . .
N10 C71 C72 N11 176.3(14) . . . .
C70 C71 C72 N11 -7(2) . . . .
N10 C71 C72 C73 -6(2) . . . .
C70 C71 C72 C73 170.8(15) . . . .
N11 C72 C73 C74 -3(2) . . . .
C71 C72 C73 C74 179.2(14) . . . .
C72 C73 C74 C75 -1(2) . . . .
C72 C73 C74 C82 175.7(15) . . . .
C73 C74 C75 C76 5(3) . . . .
C82 C74 C75 C76 -171.7(16) . . . .
C74 C75 C76 N11 -5(3) . . . .
C74 C75 C76 C77 173.4(16) . . . .
C72 N11 C76 C75 2(2) . . . .
C72 N11 C76 C77 -177.2(13) . . . .
C81 N12 C77 C78 1(3) . . . .
C81 N12 C77 C76 -178.9(17) . . . .
C75 C76 C77 C78 178(2) . . . .
N11 C76 C77 C78 -3(3) . . . .
C75 C76 C77 N12 -3(3) . . . .
N11 C76 C77 N12 176.0(15) . . . .
N12 C77 C78 C79 -2(4) . . . .
C76 C77 C78 C79 177(2) . . . .
C77 C78 C79 C80 0(4) . . . .
C78 C79 C80 C81 3(4) . . . .
C79 C80 C81 N12 -5(4) . . . .
C77 N12 C81 C80 3(3) . . . .
C73 C74 C82 C87 38(3) . . . .
C75 C74 C82 C87 -146.0(19) . . . .
C73 C74 C82 C83 -134(2) . . . .
C75 C74 C82 C83 42(3) . . . .
C87 C82 C83 C84 1(3) . . . .
C74 C82 C83 C84 173(2) . . . .
C82 C83 C84 C85 -1(4) . . . .
C83 C84 C85 C86 0(5) . . . .
C84 C85 C86 C87 0(4) . . . .
C83 C82 C87 C86 0(3) . . . .
C74 C82 C87 C86 -171.4(17) . . . .
C83 C82 C87 C88 -170(2) . . . .
C74 C82 C87 C88 18(3) . . . .
C85 C86 C87 C82 -1(3) . . . .
C85 C86 C87 C88 170(2) . . . .
C82 C87 C88 O8 49(3) . . . .
C86 C87 C88 O8 -121(2) . . . .
C82 C87 C88 O7 -137.5(19) . . . .
C86 C87 C88 O7 53(3) . . . .
